data_7228081
loop_
_publ_author_name
'Sambasivam, Sangaraju'
'Liu, Lili'
'Yang, Yun'
'Han, Guopeng'
'Bashir, Beenish'
'Yang, Zhihua'
'Pan, ShiLie'

_publ_section_title
;
 Syntheses, Crystal Structures and Characterizations of Three Alkaline
 Metal Borates
;
_journal_name_full CrystEngComm
_journal_paper_doi 10.1039/C7CE00450H
_journal_year 2017
_chemical_formula_sum 'B7 Cs2 H5 O14'
_chemical_formula_weight 570.53
_chemical_name_systematic
; 
 ? 
;
_space_group_IT_number 14
_symmetry_cell_setting monoclinic
_symmetry_space_group_name_Hall '-P 2yn'
_symmetry_space_group_name_H-M 'P 1 21/n 1'
_atom_sites_solution_hydrogens geom
_atom_sites_solution_primary direct
_atom_sites_solution_secondary difmap
_audit_creation_method SHELXL-97
_audit_update_record
;
2016-11-30 deposited with the CCDC.
2017-04-11 downloaded from the CCDC.
;
_cell_angle_alpha 90.00
_cell_angle_beta 103.520(12)
_cell_angle_gamma 90.00
_cell_formula_units_Z 4
_cell_length_a 8.356(10)
_cell_length_b 11.971(14)
_cell_length_c 14.109(16)
_cell_measurement_reflns_used 1665
_cell_measurement_temperature 296(2)
_cell_measurement_theta_max 27.00
_cell_measurement_theta_min 2.26
_cell_volume 1372(3)
_computing_cell_refinement 'Bruker SMART'
_computing_data_collection 'Bruker SMART'
_computing_data_reduction 'Bruker SAINT'
_computing_molecular_graphics 'Bruker SHELXTL'
_computing_publication_material 'Bruker SHELXTL'
_computing_structure_refinement 'SHELXL-97 (Sheldrick, 1997)'
_computing_structure_solution 'SHELXS-97 (Sheldrick, 1990)'
_diffrn_ambient_temperature 296(2)
_diffrn_measured_fraction_theta_full 0.996
_diffrn_measured_fraction_theta_max 0.996
_diffrn_measurement_device_type 'CCD area detector'
_diffrn_measurement_method 'phi and omega scans'
_diffrn_radiation_monochromator graphite
_diffrn_radiation_source 'fine-focus sealed tube'
_diffrn_radiation_type MoK\a
_diffrn_radiation_wavelength 0.71073
_diffrn_reflns_av_R_equivalents 0.0523
_diffrn_reflns_av_sigmaI/netI 0.0687
_diffrn_reflns_limit_h_max 10
_diffrn_reflns_limit_h_min -10
_diffrn_reflns_limit_k_max 6
_diffrn_reflns_limit_k_min -15
_diffrn_reflns_limit_l_max 18
_diffrn_reflns_limit_l_min -18
_diffrn_reflns_number 8199
_diffrn_reflns_theta_full 27.51
_diffrn_reflns_theta_max 27.51
_diffrn_reflns_theta_min 2.26
_exptl_absorpt_coefficient_mu 5.382
_exptl_absorpt_correction_type numerical
_exptl_crystal_density_diffrn 2.762
_exptl_crystal_density_method 'not measured'
_exptl_crystal_description blcok
_exptl_crystal_F_000 1048
_exptl_crystal_size_max 0.187
_exptl_crystal_size_mid 0.072
_exptl_crystal_size_min 0.062
_refine_diff_density_max 0.813
_refine_diff_density_min -0.896
_refine_diff_density_rms 0.166
_refine_ls_extinction_coef 0.00414(15)
_refine_ls_extinction_expression Fc^*^=kFc[1+0.001xFc^2^\l^3^/sin(2\q)]^-1/4^
_refine_ls_extinction_method SHELXL
_refine_ls_goodness_of_fit_ref 1.030
_refine_ls_hydrogen_treatment mixed
_refine_ls_matrix_type full
_refine_ls_number_parameters 224
_refine_ls_number_reflns 3135
_refine_ls_number_restraints 0
_refine_ls_restrained_S_all 1.030
_refine_ls_R_factor_all 0.0635
_refine_ls_R_factor_gt 0.0374
_refine_ls_shift/su_max 0.001
_refine_ls_shift/su_mean 0.000
_refine_ls_structure_factor_coef Fsqd
_refine_ls_weighting_details 'calc w=1/[\s^2^(Fo^2^)+(0.0000P)^2^+0.0000P] where P=(Fo^2^+2Fc^2^)/3'
_refine_ls_weighting_scheme calc
_refine_ls_wR_factor_gt 0.0499
_refine_ls_wR_factor_ref 0.0548
_reflns_number_gt 2220
_reflns_number_total 3135
_reflns_threshold_expression >2sigma(I)
_cod_data_source_file c7ce00450h2.cif
_cod_data_source_block 1
_cod_depositor_comments
;
The following automatic conversions were performed:

'_symmetry_cell_setting' value 'Monoclinic' changed to 'monoclinic'
according to
/home/data/users/saulius/crontab/automatic-downloads/rss-feeds/RSC/lib/dictionaries/cif_core.dic
dictionary named 'cif_core.dic' version 2.4.2 from 2011-04-26.

Automatic conversion script
Id: cif_fix_values 4973 2017-02-22 13:04:09Z antanas 
;
_cod_original_sg_symbol_H-M P2(1)/n
_cod_original_formula_sum 'H5 B7 Cs2 O14'
_cod_database_code 7228081

loop_
_symmetry_equiv_pos_as_xyz
'x, y, z'
'-x+1/2, y+1/2, -z+1/2'
'-x, -y, -z'
'x-1/2, -y-1/2, z-1/2'

loop_
_atom_site_label
_atom_site_type_symbol
_atom_site_fract_x
_atom_site_fract_y
_atom_site_fract_z
_atom_site_U_iso_or_equiv
_atom_site_adp_type
_atom_site_occupancy
_atom_site_symmetry_multiplicity
_atom_site_calc_flag
B1 B -0.0427(8) 0.3934(6) 0.7018(4) 0.0253(15) Uani 1 1 d
B2 B -0.2638(7) 1.0843(5) 0.2845(4) 0.0223(14) Uani 1 1 d
B3 B 0.4623(8) 1.2430(6) 0.5191(4) 0.0230(15) Uani 1 1 d
B4 B 0.2652(7) 1.1954(6) 0.6224(4) 0.0247(15) Uani 1 1 d
B5 B 0.4691(8) 0.6190(6) 0.5934(4) 0.0261(16) Uani 1 1 d
B6 B 0.5539(7) 1.1841(6) 0.3686(4) 0.0223(14) Uani 1 1 d
B7 B -0.0456(7) 0.7203(6) 0.8001(4) 0.0254(16) Uani 1 1 d
Cs1 Cs 0.02650(4) 0.65870(4) 0.56622(2) 0.03501(13) Uani 1 1 d
Cs2 Cs 0.22495(4) 0.98822(3) 0.41835(3) 0.03339(13) Uani 1 1 d
H1 H 0.456(8) 0.474(6) 0.585(4) 0.040 Uiso 1 1 d
H2 H -0.097(7) 1.042(6) 0.233(4) 0.040 Uiso 1 1 d
H3 H -0.246(7) 0.746(5) 0.721(4) 0.040 Uiso 1 1 d
H4 H -0.097(7) 0.834(6) 0.319(4) 0.040 Uiso 1 1 d
H5 H -0.249(7) 0.390(5) 0.620(4) 0.040 Uiso 1 1 d
O1 O 0.5056(4) 1.1625(3) 0.4564(2) 0.0218(8) Uani 1 1 d
O2 O 0.4160(4) 0.7570(3) 0.3841(2) 0.0232(9) Uani 1 1 d
O3 O 0.2958(4) 1.2197(3) 0.5357(2) 0.0225(9) Uani 1 1 d
O4 O 0.1144(4) 0.4271(3) 0.7001(2) 0.0268(9) Uani 1 1 d
O5 O -0.1081(5) 1.0521(4) 0.2830(3) 0.0360(11) Uani 1 1 d
O6 O 0.4210(4) 1.1445(3) 0.2835(2) 0.0264(9) Uani 1 1 d
O7 O -0.1087(5) 0.8246(4) 0.3716(3) 0.0409(12) Uani 1 1 d
O8 O 0.4624(4) 1.3574(3) 0.4820(2) 0.0231(9) Uani 1 1 d
O9 O 0.1110(4) 0.6905(4) 0.7948(2) 0.0339(11) Uani 1 1 d
O10 O 0.4232(4) 0.6969(3) 0.6493(2) 0.0275(9) Uani 1 1 d
O11 O 0.2927(4) 0.8754(3) 0.6331(2) 0.0276(10) Uani 1 1 d
O12 O -0.1583(5) 0.7247(5) 0.7136(3) 0.0503(15) Uani 1 1 d
O13 O -0.1572(5) 0.4064(4) 0.6162(3) 0.0421(13) Uani 1 1 d
O14 O 0.4381(7) 0.5109(4) 0.6132(3) 0.0436(13) Uani 1 1 d

loop_
_atom_site_aniso_label
_atom_site_aniso_U_11
_atom_site_aniso_U_22
_atom_site_aniso_U_33
_atom_site_aniso_U_23
_atom_site_aniso_U_13
_atom_site_aniso_U_12
B1 0.029(4) 0.025(4) 0.021(3) -0.004(3) 0.005(3) 0.001(3)
B2 0.023(3) 0.016(4) 0.025(3) 0.005(3) 0.002(3) 0.002(3)
B3 0.025(3) 0.024(4) 0.018(3) 0.002(3) 0.003(3) 0.001(3)
B4 0.022(3) 0.018(4) 0.031(3) 0.000(3) 0.000(3) 0.002(3)
B5 0.023(3) 0.035(5) 0.020(3) -0.005(3) 0.003(3) -0.001(3)
B6 0.023(3) 0.024(4) 0.019(3) -0.006(3) 0.003(2) -0.001(3)
B7 0.022(3) 0.036(4) 0.017(3) -0.002(3) 0.003(3) -0.002(3)
Cs1 0.0368(2) 0.0450(3) 0.02345(19) 0.00185(19) 0.00760(14) 0.0105(2)
Cs2 0.0263(2) 0.0303(2) 0.0386(2) 0.00098(19) -0.00251(14) 0.00032(18)
O1 0.029(2) 0.021(2) 0.0160(17) 0.0008(17) 0.0063(15) 0.0022(18)
O2 0.0203(19) 0.034(3) 0.0143(17) -0.0009(17) 0.0011(14) -0.0058(17)
O3 0.0173(19) 0.030(2) 0.0189(18) -0.0020(17) 0.0024(14) 0.0010(17)
O4 0.024(2) 0.035(3) 0.0209(19) 0.0070(18) 0.0033(15) -0.0066(19)
O5 0.032(2) 0.055(3) 0.023(2) 0.001(2) 0.0094(18) 0.019(2)
O6 0.0221(19) 0.041(3) 0.0157(17) -0.0046(18) 0.0030(14) 0.0043(19)
O7 0.023(2) 0.058(3) 0.042(2) 0.020(3) 0.0079(19) -0.009(2)
O8 0.035(2) 0.017(2) 0.0190(18) -0.0009(17) 0.0104(16) -0.0011(18)
O9 0.019(2) 0.060(3) 0.0205(18) -0.009(2) -0.0001(15) 0.012(2)
O10 0.042(2) 0.021(2) 0.0256(19) -0.0005(18) 0.0210(17) 0.0013(19)
O11 0.023(2) 0.038(3) 0.0199(19) -0.0009(18) 0.0010(15) 0.0123(18)
O12 0.024(2) 0.105(5) 0.019(2) -0.012(2) -0.0010(17) 0.025(3)
O13 0.026(2) 0.075(4) 0.022(2) 0.012(2) 0.0013(18) -0.002(3)
O14 0.076(3) 0.023(3) 0.044(3) -0.007(2) 0.039(2) -0.010(3)

loop_
_atom_type_symbol
_atom_type_description
_atom_type_scat_dispersion_real
_atom_type_scat_dispersion_imag
_atom_type_scat_source
B B 0.0013 0.0007 'International Tables Vol C Tables 4.2.6.8 and 6.1.1.4'
O O 0.0106 0.0060 'International Tables Vol C Tables 4.2.6.8 and 6.1.1.4'
Cs Cs -0.3680 2.1192 'International Tables Vol C Tables 4.2.6.8 and 6.1.1.4'
H H 0.0000 0.0000 'International Tables Vol C Tables 4.2.6.8 and 6.1.1.4'

loop_
_geom_angle_atom_site_label_1
_geom_angle_atom_site_label_2
_geom_angle_atom_site_label_3
_geom_angle
_geom_angle_site_symmetry_1
_geom_angle_site_symmetry_3
O6 B1 O13 123.3(5) 4_576 .
O6 B1 O4 121.5(5) 4_576 .
O13 B1 O4 115.1(5) . .
O6 B1 Cs1 143.6(4) 4_576 .
O13 B1 Cs1 67.6(3) . .
O4 B1 Cs1 59.5(3) . .
O6 B1 Cs1 148.7(4) 4_576 3_566
O13 B1 Cs1 47.9(3) . 3_566
O4 B1 Cs1 77.2(3) . 3_566
Cs1 B1 Cs1 66.44(12) . 3_566
O11 B2 O5 119.0(5) 3_576 .
O11 B2 O4 122.7(5) 3_576 4_575
O5 B2 O4 118.3(5) . 4_575
O1 B3 O8 113.1(4) . .
O1 B3 O3 110.9(5) . .
O8 B3 O3 108.1(5) . .
O1 B3 O2 110.6(5) . 3_676
O8 B3 O2 105.5(5) . 3_676
O3 B3 O2 108.4(4) . 3_676
O1 B3 Cs2 52.8(3) . .
O8 B3 Cs2 132.2(3) . .
O3 B3 Cs2 58.3(3) . .
O2 B3 Cs2 122.2(4) 3_676 .
O1 B3 Cs2 51.6(3) . 3_676
O8 B3 Cs2 135.4(4) . 3_676
O3 B3 Cs2 116.6(4) . 3_676
O2 B3 Cs2 60.1(3) 3_676 3_676
Cs2 B3 Cs2 76.50(16) . 3_676
O3 B4 O7 119.4(5) . 3_576
O3 B4 O9 121.4(5) . 2_556
O7 B4 O9 119.2(5) 3_576 2_556
O3 B4 Cs1 57.5(3) . 3_576
O7 B4 Cs1 68.6(3) 3_576 3_576
O9 B4 Cs1 153.5(4) 2_556 3_576
O3 B4 Cs2 56.3(3) . .
O7 B4 Cs2 91.0(4) 3_576 .
O9 B4 Cs2 122.7(4) 2_556 .
Cs1 B4 Cs2 80.24(14) 3_576 .
O10 B5 O8 123.6(6) . 3_676
O10 B5 O14 116.6(5) . .
O8 B5 O14 119.8(6) 3_676 .
O10 B5 Cs1 63.1(3) . .
O8 B5 Cs1 119.6(4) 3_676 .
O14 B5 Cs1 84.7(4) . .
O1 B6 O10 113.8(5) . 3_676
O1 B6 O11 110.7(5) . 3_676
O10 B6 O11 108.5(4) 3_676 3_676
O1 B6 O6 109.4(4) . .
O10 B6 O6 105.7(4) 3_676 .
O11 B6 O6 108.5(4) 3_676 .
O1 B6 Cs2 52.1(3) . 3_676
O10 B6 Cs2 127.7(3) 3_676 3_676
O11 B6 Cs2 58.6(2) 3_676 3_676
O6 B6 Cs2 126.7(4) . 3_676
O1 B6 Cs2 50.1(3) . .
O10 B6 Cs2 139.5(3) 3_676 .
O11 B6 Cs2 112.0(4) 3_676 .
O6 B6 Cs2 61.6(3) . .
Cs2 B6 Cs2 75.82(14) 3_676 .
O1 B6 Cs1 107.9(3) . 3_676
O10 B6 Cs1 54.9(2) 3_676 3_676
O11 B6 Cs1 59.9(3) 3_676 3_676
O6 B6 Cs1 142.6(3) . 3_676
Cs2 B6 Cs1 80.15(12) 3_676 3_676
Cs2 B6 Cs1 154.71(17) . 3_676
O2 B7 O12 122.3(5) 4_576 .
O2 B7 O9 122.3(5) 4_576 .
O12 B7 O9 115.4(5) . .
O2 B7 Cs1 175.8(4) 4_576 .
O12 B7 Cs1 53.7(3) . .
O9 B7 Cs1 61.8(2) . .
O2 B7 Cs2 59.0(3) 4_576 4_576
O12 B7 Cs2 96.1(4) . 4_576
O9 B7 Cs2 116.2(4) . 4_576
Cs1 B7 Cs2 119.09(19) . 4_576
O12 Cs1 O3 70.29(12) . 3_576
O12 Cs1 O13 169.30(10) . 3_566
O3 Cs1 O13 99.68(11) 3_576 3_566
O12 Cs1 O9 44.15(11) . .
O3 Cs1 O9 112.28(9) 3_576 .
O13 Cs1 O9 146.54(10) 3_566 .
O12 Cs1 O10 111.11(12) . .
O3 Cs1 O10 142.70(11) 3_576 .
O13 Cs1 O10 79.06(11) 3_566 .
O9 Cs1 O10 69.66(8) . .
O12 Cs1 O4 84.64(13) . .
O3 Cs1 O4 134.76(9) 3_576 .
O13 Cs1 O4 100.72(12) 3_566 .
O9 Cs1 O4 63.59(11) . .
O10 Cs1 O4 80.98(9) . .
O12 Cs1 O7 106.49(14) . .
O3 Cs1 O7 41.85(9) 3_576 .
O13 Cs1 O7 65.77(13) 3_566 .
O9 Cs1 O7 135.62(13) . .
O10 Cs1 O7 109.15(9) . .
O4 Cs1 O7 160.03(10) . .
O12 Cs1 O11 90.93(13) . .
O3 Cs1 O11 102.19(12) 3_576 .
O13 Cs1 O11 94.99(11) 3_566 .
O9 Cs1 O11 69.49(9) . .
O10 Cs1 O11 41.77(9) . .
O4 Cs1 O11 115.65(10) . .
O7 Cs1 O11 81.34(11) . .
O12 Cs1 O13 76.51(14) . .
O3 Cs1 O13 97.07(12) 3_576 .
O13 Cs1 O13 101.72(10) 3_566 .
O9 Cs1 O13 84.43(10) . .
O10 Cs1 O13 119.86(9) . .
O4 Cs1 O13 39.24(10) . .
O7 Cs1 O13 126.10(10) . .
O11 Cs1 O13 151.93(9) . .
O12 Cs1 B7 21.60(11) . .
O3 Cs1 B7 90.90(13) 3_576 .
O13 Cs1 B7 169.08(12) 3_566 .
O9 Cs1 B7 22.56(11) . .
O10 Cs1 B7 90.91(12) . .
O4 Cs1 B7 73.18(14) . .
O7 Cs1 B7 122.42(15) . .
O11 Cs1 B7 80.02(13) . .
O13 Cs1 B7 79.45(14) . .
O12 Cs1 B4 90.87(15) . 3_576
O3 Cs1 B4 21.32(11) 3_576 3_576
O13 Cs1 B4 79.58(15) 3_566 3_576
O9 Cs1 B4 130.19(13) . 3_576
O10 Cs1 B4 130.36(13) . 3_576
O4 Cs1 B4 147.14(12) . 3_576
O7 Cs1 B4 21.98(11) . 3_576
O11 Cs1 B4 96.93(14) . 3_576
O13 Cs1 B4 108.10(14) . 3_576
B7 Cs1 B4 110.54(16) . 3_576
O12 Cs1 B5 129.71(13) . .
O3 Cs1 B5 148.87(13) 3_576 .
O13 Cs1 B5 60.93(12) 3_566 .
O9 Cs1 B5 85.95(11) . .
O10 Cs1 B5 21.27(12) . .
O4 Cs1 B5 75.50(13) . .
O7 Cs1 B5 107.50(12) . .
O11 Cs1 B5 59.38(14) . .
O13 Cs1 B5 110.11(14) . .
B7 Cs1 B5 108.36(14) . .
B4 Cs1 B5 129.17(15) 3_576 .
O5 Cs2 O1 118.63(13) . .
O5 Cs2 O1 158.32(12) . 3_676
O1 Cs2 O1 82.71(13) . 3_676
O5 Cs2 O3 97.85(11) . .
O1 Cs2 O3 44.52(9) . .
O1 Cs2 O3 100.76(11) 3_676 .
O5 Cs2 O11 128.12(10) . .
O1 Cs2 O11 99.15(9) . .
O1 Cs2 O11 43.90(9) 3_676 .
O3 Cs2 O11 84.65(12) . .
O5 Cs2 O2 121.15(10) . .
O1 Cs2 O2 102.65(12) . .
O1 Cs2 O2 43.92(9) 3_676 .
O3 Cs2 O2 139.90(9) . .
O11 Cs2 O2 78.56(10) . .
O5 Cs2 O7 55.42(13) . .
O1 Cs2 O7 173.39(10) . .
O1 Cs2 O7 103.46(13) 3_676 .
O3 Cs2 O7 130.68(10) . .
O11 Cs2 O7 84.01(10) . .
O2 Cs2 O7 83.62(13) . .
O5 Cs2 O6 90.02(12) . .
O1 Cs2 O6 43.20(9) . .
O1 Cs2 O6 105.20(11) 3_676 .
O3 Cs2 O6 75.86(11) . .
O11 Cs2 O6 139.46(9) . .
O2 Cs2 O6 93.90(11) . .
O7 Cs2 O6 135.21(10) . .
O5 Cs2 B3 110.84(15) . .
O1 Cs2 B3 21.31(11) . .
O1 Cs2 B3 90.47(14) 3_676 .
O3 Cs2 B3 23.26(11) . .
O11 Cs2 B3 91.35(13) . .
O2 Cs2 B3 120.72(14) . .
O7 Cs2 B3 153.86(13) . .
O6 Cs2 B3 58.26(13) . .
O5 Cs2 B4 102.55(13) . .
O1 Cs2 B4 59.51(12) . .
O1 Cs2 B4 91.40(13) 3_676 .
O3 Cs2 B4 20.29(11) . .
O11 Cs2 B4 66.06(15) . .
O2 Cs2 B4 135.18(11) . .
O7 Cs2 B4 117.33(13) . .
O6 Cs2 B4 95.64(14) . .
B3 Cs2 B4 39.12(14) . .
O5 Cs2 B6 146.76(13) . 3_676
O1 Cs2 B6 91.16(13) . 3_676
O1 Cs2 B6 21.12(10) 3_676 3_676
O3 Cs2 B6 93.68(14) . 3_676
O11 Cs2 B6 22.79(10) . 3_676
O2 Cs2 B6 59.34(12) . 3_676
O7 Cs2 B6 93.88(13) . 3_676
O6 Cs2 B6 123.08(13) . 3_676
B3 Cs2 B6 91.48(15) . 3_676
B4 Cs2 B6 79.05(16) . 3_676
O5 Cs2 B7 111.69(13) . 4_675
O1 Cs2 B7 94.59(14) . 4_675
O1 Cs2 B7 59.27(13) 3_676 4_675
O3 Cs2 B7 138.47(13) . 4_675
O11 Cs2 B7 98.15(13) . 4_675
O2 Cs2 B7 20.25(11) . 4_675
O7 Cs2 B7 90.67(15) . 4_675
O6 Cs2 B7 75.63(14) . 4_675
B3 Cs2 B7 115.46(16) . 4_675
B4 Cs2 B7 144.46(14) . 4_675
B6 Cs2 B7 77.54(15) 3_676 4_675
B3 O1 B6 126.3(5) . .
B3 O1 Cs2 105.9(3) . .
B6 O1 Cs2 109.4(3) . .
B3 O1 Cs2 107.4(3) . 3_676
B6 O1 Cs2 106.8(3) . 3_676
Cs2 O1 Cs2 97.29(13) . 3_676
B7 O2 B3 124.0(4) 4_675 3_676
B7 O2 Cs2 100.7(4) 4_675 .
B3 O2 Cs2 96.6(3) 3_676 .
B4 O3 B3 124.7(4) . .
B4 O3 Cs1 101.2(3) . 3_576
B3 O3 Cs1 125.4(3) . 3_576
B4 O3 Cs2 103.4(4) . .
B3 O3 Cs2 98.5(3) . .
Cs1 O3 Cs2 97.49(10) 3_576 .
B1 O4 B2 118.0(4) . 4_676
B1 O4 Cs1 99.7(3) . .
B2 O4 Cs1 126.2(3) 4_676 .
B1 O4 Cs1 82.1(3) . 3_566
B2 O4 Cs1 145.1(3) 4_676 3_566
Cs1 O4 Cs1 71.90(9) . 3_566
B2 O5 Cs2 142.1(3) . .
B1 O6 B6 121.3(4) 4_675 .
B1 O6 Cs2 122.6(4) 4_675 .
B6 O6 Cs2 95.2(3) . .
B4 O7 Cs2 150.0(4) 3_576 .
B4 O7 Cs1 89.4(3) 3_576 .
Cs2 O7 Cs1 94.56(11) . .
B5 O8 B3 120.8(5) 3_676 .
B4 O9 B7 118.7(4) 2_546 .
B4 O9 Cs1 145.2(3) 2_546 .
B7 O9 Cs1 95.7(3) . .
B5 O10 B6 120.7(4) . 3_676
B5 O10 Cs1 95.6(3) . .
B6 O10 Cs1 103.6(3) 3_676 .
B2 O11 B6 121.7(4) 3_576 3_676
B2 O11 Cs2 129.5(3) 3_576 .
B6 O11 Cs2 98.6(3) 3_676 .
B2 O11 Cs1 106.1(3) 3_576 .
B6 O11 Cs1 98.2(3) 3_676 .
Cs2 O11 Cs1 95.64(9) . .
B7 O12 Cs1 104.7(3) . .
B1 O13 Cs1 113.2(3) . 3_566
B1 O13 Cs1 91.6(4) . .
Cs1 O13 Cs1 78.28(10) 3_566 .
B5 O14 Cs1 74.3(4) . .

loop_
_geom_bond_atom_site_label_1
_geom_bond_atom_site_label_2
_geom_bond_distance
_geom_bond_site_symmetry_2
B1 O6 1.337(7) 4_576
B1 O13 1.363(7) .
B1 O4 1.379(7) .
B1 Cs1 3.821(8) .
B1 Cs1 3.866(7) 3_566
B2 O11 1.333(7) 3_576
B2 O5 1.362(7) .
B2 O4 1.380(6) 4_575
B3 O1 1.411(7) .
B3 O8 1.465(7) .
B3 O3 1.490(7) .
B3 O2 1.500(6) 3_676
B3 Cs2 3.733(7) .
B3 Cs2 3.768(7) 3_676
B4 O3 1.339(7) .
B4 O7 1.351(7) 3_576
B4 O9 1.369(6) 2_556
B4 Cs1 3.611(7) 3_576
B4 Cs2 3.755(7) .
B5 O10 1.334(7) .
B5 O8 1.350(7) 3_676
B5 O14 1.362(8) .
B5 Cs1 3.659(8) .
B6 O1 1.414(6) .
B6 O10 1.467(8) 3_676
B6 O11 1.471(7) 3_676
B6 O6 1.508(6) .
B6 Cs2 3.757(7) 3_676
B6 Cs2 3.801(7) .
B6 Cs1 3.896(7) 3_676
B7 O2 1.327(6) 4_576
B7 O12 1.358(6) .
B7 O9 1.375(7) .
B7 Cs1 3.567(7) .
B7 Cs2 3.766(7) 4_576
Cs1 O12 2.972(4) .
Cs1 O3 3.104(4) 3_576
Cs1 O13 3.121(5) 3_566
Cs1 O9 3.158(5) .
Cs1 O10 3.280(5) .
Cs1 O4 3.338(5) .
Cs1 O7 3.363(5) .
Cs1 O11 3.404(5) .
Cs1 O13 3.533(6) .
Cs1 B4 3.611(7) 3_576
Cs2 O5 3.081(5) .
Cs2 O1 3.091(4) .
Cs2 O1 3.096(4) 3_676
Cs2 O3 3.211(5) .
Cs2 O11 3.244(5) .
Cs2 O2 3.287(5) .
Cs2 O7 3.345(5) .
Cs2 O6 3.356(4) .
Cs2 B6 3.757(7) 3_676
Cs2 B7 3.766(7) 4_675
O1 Cs2 3.096(4) 3_676
O2 B7 1.327(6) 4_675
O2 B3 1.500(6) 3_676
O3 Cs1 3.104(4) 3_576
O4 B2 1.380(6) 4_676
O4 Cs1 3.807(5) 3_566
O6 B1 1.337(7) 4_675
O7 B4 1.351(7) 3_576
O8 B5 1.350(7) 3_676
O9 B4 1.369(6) 2_546
O10 B6 1.467(8) 3_676
O11 B2 1.333(7) 3_576
O11 B6 1.471(7) 3_676
O13 Cs1 3.121(5) 3_566
